data_7041461
loop_
_publ_author_name
'Wang, Chunhong'
'Xiang, Li'
'Leng, Xuebing'
'Chen, Yaofeng'

_publ_section_title
;
 Rare-earth metal hydrides supported by silicon-bridged boratabenzene
 fluorenyl ligands: synthesis, structure and reactivity.
;
_journal_issue 4
_journal_name_full 'Dalton transactions (Cambridge, England : 2003)'
_journal_page_first 1218
_journal_page_last 1227
_journal_paper_doi 10.1039/c6dt04441g
_journal_volume 46
_journal_year 2017
_chemical_formula_moiety 'C62 H68 B2 La2 N4 Si2, 3(C6 H6)'
_chemical_formula_sum 'C80 H86 B2 La2 N4 Si2'
_chemical_formula_weight 1459.14
_chemical_name_systematic
;
 ? 
;
_space_group_crystal_system triclinic
_space_group_IT_number 2
_space_group_name_Hall '-P 1'
_space_group_name_H-M_alt 'P -1'
_symmetry_space_group_name_Hall '-P 1'
_symmetry_space_group_name_H-M 'P -1'
_atom_sites_solution_hydrogens geom
_audit_creation_date 2016-11-22
_audit_creation_method
;
Olex2 1.2
(compiled 2016.09.09 svn.r3337 for OlexSys, GUI svn.r5261)
;
_audit_update_record
;
2016-11-22 deposited with the CCDC.
2016-12-15 downloaded from the CCDC.
;
_cell_angle_alpha 73.746(3)
_cell_angle_beta 85.409(3)
_cell_angle_gamma 89.834(3)
_cell_formula_units_Z 1
_cell_length_a 10.7103(19)
_cell_length_b 11.678(2)
_cell_length_c 14.604(3)
_cell_measurement_reflns_used 5717
_cell_measurement_temperature 140(2)
_cell_measurement_theta_max 29.697
_cell_measurement_theta_min 2.30
_cell_volume 1747.6(6)
_computing_cell_refinement 'SAINT v7.68A (Bruker, 2009)'
_computing_data_collection 'Bruker APEX2'
_computing_data_reduction 'SAINT v7.68A (Bruker, 2009)'
_computing_molecular_graphics 'Olex2 (Dolomanov et al., 2009)'
_computing_publication_material 'Olex2 (Dolomanov et al., 2009)'
_computing_structure_refinement 'XL (Sheldrick, 2008)'
_computing_structure_solution 'SHELXS-97 (Sheldrick, 2008)'
_diffrn_ambient_temperature 140.15
_diffrn_measured_fraction_theta_full 0.985
_diffrn_measured_fraction_theta_max 0.985
_diffrn_measurement_device_type 'Bruker APEX-II CCD'
_diffrn_measurement_method '\f and \w scans'
_diffrn_radiation_monochromator graphite
_diffrn_radiation_type MoK\a
_diffrn_radiation_wavelength 0.71073
_diffrn_reflns_av_R_equivalents 0.0443
_diffrn_reflns_av_unetI/netI 0.0686
_diffrn_reflns_Laue_measured_fraction_full 0.985
_diffrn_reflns_Laue_measured_fraction_max 0.985
_diffrn_reflns_limit_h_max 12
_diffrn_reflns_limit_h_min -12
_diffrn_reflns_limit_k_max 14
_diffrn_reflns_limit_k_min -14
_diffrn_reflns_limit_l_max 16
_diffrn_reflns_limit_l_min -17
_diffrn_reflns_number 11432
_diffrn_reflns_point_group_measured_fraction_full 0.985
_diffrn_reflns_point_group_measured_fraction_max 0.985
_diffrn_reflns_theta_full 25.242
_diffrn_reflns_theta_max 25.498
_diffrn_reflns_theta_min 1.457
_diffrn_standards_number 0
_exptl_absorpt_coefficient_mu 1.287
_exptl_absorpt_correction_T_max 0.7461
_exptl_absorpt_correction_T_min 0.5058
_exptl_absorpt_correction_type multi-scan
_exptl_absorpt_process_details
;
SADABS-2008/1 (Bruker,2008) was used for absorption correction.
wR2(int) was 0.0954 before and 0.0554 after correction.
The Ratio of minimum to maximum transmission is 0.6779.
The \l/2 correction factor is 0.0015.
;
_exptl_crystal_colour orange
_exptl_crystal_colour_primary orange
_exptl_crystal_density_diffrn 1.387
_exptl_crystal_description plate
_exptl_crystal_F_000 746
_exptl_crystal_size_max 0.26
_exptl_crystal_size_mid 0.2
_exptl_crystal_size_min 0.03
_refine_diff_density_max 1.532
_refine_diff_density_min -1.253
_refine_diff_density_rms 0.142
_refine_ls_extinction_method none
_refine_ls_goodness_of_fit_ref 1.080
_refine_ls_hydrogen_treatment constr
_refine_ls_matrix_type full
_refine_ls_number_parameters 433
_refine_ls_number_reflns 6397
_refine_ls_number_restraints 229
_refine_ls_restrained_S_all 1.082
_refine_ls_R_factor_all 0.0548
_refine_ls_R_factor_gt 0.0436
_refine_ls_shift/su_max 0.001
_refine_ls_shift/su_mean 0.000
_refine_ls_structure_factor_coef Fsqd
_refine_ls_weighting_details 'w=1/[\s^2^(Fo^2^)+(0.0701P)^2^] where P=(Fo^2^+2Fc^2^)/3'
_refine_ls_weighting_scheme calc
_refine_ls_wR_factor_gt 0.1146
_refine_ls_wR_factor_ref 0.1243
_reflns_Friedel_coverage 0.000
_reflns_number_gt 5425
_reflns_number_total 6397
_reflns_threshold_expression 'I > 2\s(I)'
_cod_data_source_file c6dt04441g2.cif
_cod_data_source_block mo_dm13408_0m
_cod_depositor_comments 'Adding full bibliography for 7041456--7041465.cif.'
_cod_original_cell_volume 1747.5(5)
_cod_database_code 7041461
_shelxl_version_number 2014-3
_shelx_space_group_comment
;
The symmetry employed for this shelxl refinement is uniquely defined
by the following loop, which should always be used as a source of
symmetry information in preference to the above space-group names.
They are only intended as comments.
;
_shelx_estimated_absorpt_t_max 0.962
_shelx_estimated_absorpt_t_min 0.731
_olex2_refinement_description
;
1. Fixed Uiso
 At 1.2 times of:
  All C(H) groups, All C(H,H) groups
 At 1.5 times of:
  All C(H,H,H) groups
2. Restrained distances
 N1-C25 = N1-C25'
 1.34 with sigma of 0.01
 C25-C26 = C25'-C26'
 1.5 with sigma of 0.01
 C32-C37
 1.39 with sigma of 0.01
 C25'-C27' = C25'-C31'
 2.56 with sigma of 0.01
3. Uiso/Uaniso restraints and constraints
C25 \\sim C26 \\sim C27 \\sim C28 \\sim C29 \\sim C30 \\sim C31 \\sim C25'
\\sim C26' \\sim C27' \\sim C28' \\sim C29' \\sim C30' \\sim C31': within 2A
with sigma of 0.005 and sigma for terminal atoms of 0.01
4. Others
 Fixed Sof: C25(0.5) H25(0.5) C26(0.5) C27(0.5) H27(0.5) C28(0.5) H28(0.5)
 C29(0.5) H29(0.5) C30(0.5) H30(0.5) C31(0.5) H31(0.5) C25'(0.5) H25'(0.5)
 C26'(0.5) C27'(0.5) H27'(0.5) C28'(0.5) H28'(0.5) C29'(0.5) H29'(0.5)
 C30'(0.5) H30'(0.5) C31'(0.5) H31'(0.5)
5.a Ternary CH refined with riding coordinates:
 C17(H17), C19(H19)
5.b Secondary CH2 refined with riding coordinates:
 C21(H21A,H21B), C23(H23A,H23B)
5.c Me refined with riding coordinates:
 C14(H14A,H14B,H14C), C15(H15A,H15B,H15C), C22(H22A,H22B,H22C), C24(H24A,H24B,
 H24C)
5.d Aromatic/amide H refined with riding coordinates:
 C3(H3), C4(H4), C5(H5), C6(H6), C9(H9), C10(H10), C11(H11), C12(H12),
 C16(H16), C20(H20), C25(H25), C27(H27), C28(H28), C29(H29), C30(H30), C31(H31),
  C25'(H25'), C27'(H27'), C28'(H28'), C29'(H29'), C30'(H30'), C31'(H31'),
 C32(H32), C33(H33), C34(H34), C35(H35), C36(H36), C37(H37), C38(H38), C39(H39),
  C40(H40)
5.e Fitted hexagon refined as free rotating group:
 C26(C27,C28,C29,C30,C31), C26'(C27',C28',C29',C30',C31'), C32(C33,C34,C35,C36,
 C37)
;
_olex2_submission_special_instructions 'No special instructions were received'

loop_
_space_group_symop_operation_xyz
'x, y, z'
'-x, -y, -z'

loop_
_atom_site_label
_atom_site_type_symbol
_atom_site_fract_x
_atom_site_fract_y
_atom_site_fract_z
_atom_site_U_iso_or_equiv
_atom_site_adp_type
_atom_site_occupancy
_atom_site_site_symmetry_order
_atom_site_calc_flag
_atom_site_refinement_flags_posn
_atom_site_refinement_flags_adp
_atom_site_refinement_flags_occupancy
_atom_site_disorder_assembly
_atom_site_disorder_group
La1 La 0.40610(2) 0.38766(2) 0.45824(2) 0.02069(11) Uani 1 1 d . . . . .
N1 N 0.4000(3) 0.4906(3) 0.5839(3) 0.0214(8) Uani 1 1 d D . . . .
N2 N 0.1759(4) 0.2693(4) 0.2844(3) 0.0324(10) Uani 1 1 d . . . . .
Si1 Si 0.70574(11) 0.25097(11) 0.62454(9) 0.0225(3) Uani 1 1 d . . . . .
B1 B 0.2122(5) 0.3702(5) 0.3140(4) 0.0237(11) Uani 1 1 d . . . . .
C1 C 0.5619(4) 0.2202(4) 0.5708(3) 0.0242(10) Uani 1 1 d . . . . .
C2 C 0.5560(4) 0.1874(4) 0.4816(3) 0.0234(10) Uani 1 1 d . . . . .
C3 C 0.6421(5) 0.2013(4) 0.4015(4) 0.0308(11) Uani 1 1 d . . . . .
H3 H 0.7229 0.2353 0.4003 0.037 Uiso 1 1 calc R . . . .
C4 C 0.6086(5) 0.1654(5) 0.3251(4) 0.0359(12) Uani 1 1 d . . . . .
H4 H 0.6672 0.1753 0.2710 0.043 Uiso 1 1 calc R . . . .
C5 C 0.4896(5) 0.1140(5) 0.3244(4) 0.0376(13) Uani 1 1 d . . . . .
H5 H 0.4705 0.0863 0.2718 0.045 Uiso 1 1 calc R . . . .
C6 C 0.4034(5) 0.1046(4) 0.3985(4) 0.0328(12) Uani 1 1 d . . . . .
H6 H 0.3224 0.0725 0.3969 0.039 Uiso 1 1 calc R . . . .
C7 C 0.4317(4) 0.1416(4) 0.4778(4) 0.0278(11) Uani 1 1 d . . . . .
C8 C 0.3606(4) 0.1432(4) 0.5641(4) 0.0271(11) Uani 1 1 d . . . . .
C9 C 0.2350(4) 0.1084(4) 0.5989(4) 0.0347(12) Uani 1 1 d . . . . .
H9 H 0.1815 0.0805 0.5605 0.042 Uiso 1 1 calc R . . . .
C10 C 0.1916(5) 0.1148(5) 0.6865(5) 0.0457(15) Uani 1 1 d . . . . .
H10 H 0.1075 0.0909 0.7095 0.055 Uiso 1 1 calc R . . . .
C11 C 0.2691(5) 0.1566(5) 0.7446(4) 0.0405(13) Uani 1 1 d . . . . .
H11 H 0.2368 0.1593 0.8065 0.049 Uiso 1 1 calc R . . . .
C12 C 0.3914(5) 0.1938(5) 0.7125(4) 0.0326(12) Uani 1 1 d . . . . .
H12 H 0.4418 0.2242 0.7514 0.039 Uiso 1 1 calc R . . . .
C13 C 0.4407(4) 0.1866(4) 0.6228(3) 0.0254(10) Uani 1 1 d . . . . .
C14 C 0.7071(5) 0.1427(5) 0.7474(4) 0.0376(13) Uani 1 1 d . . . . .
H14A H 0.7822 0.1574 0.7769 0.056 Uiso 1 1 calc R . . . .
H14B H 0.6322 0.1535 0.7871 0.056 Uiso 1 1 calc R . . . .
H14C H 0.7075 0.0609 0.7420 0.056 Uiso 1 1 calc R . . . .
C15 C 0.8501(5) 0.2200(5) 0.5544(4) 0.0380(13) Uani 1 1 d . . . . .
H15A H 0.9245 0.2367 0.5838 0.057 Uiso 1 1 calc R . . . .
H15B H 0.8490 0.1361 0.5545 0.057 Uiso 1 1 calc R . . . .
H15C H 0.8521 0.2711 0.4884 0.057 Uiso 1 1 calc R . . . .
C16 C 0.1496(4) 0.4058(4) 0.3998(3) 0.0230(10) Uani 1 1 d . . . . .
H16 H 0.0909 0.3524 0.4433 0.028 Uiso 1 1 calc R . . . .
C17 C 0.1774(4) 0.5153(4) 0.4153(3) 0.0230(10) Uani 1 1 d . . . . .
H17 H 0.1279 0.5378 0.4684 0.028 Uiso 1 1 calc R . . . .
C18 C 0.2743(4) 0.5953(4) 0.3619(3) 0.0217(9) Uani 1 1 d . . . . .
C19 C 0.3423(4) 0.5617(4) 0.2855(3) 0.0249(10) Uani 1 1 d . . . . .
H19 H 0.4101 0.6171 0.2465 0.030 Uiso 1 1 calc R . . . .
C20 C 0.3213(4) 0.4551(4) 0.2635(3) 0.0242(10) Uani 1 1 d . . . . .
H20 H 0.3758 0.4345 0.2162 0.029 Uiso 1 1 calc R . . . .
C21 C 0.0766(6) 0.1821(6) 0.3372(5) 0.0497(16) Uani 1 1 d . . . . .
H21A H 0.1084 0.1005 0.3455 0.060 Uiso 1 1 calc R . . . .
H21B H 0.0580 0.1931 0.4016 0.060 Uiso 1 1 calc R . . . .
C22 C -0.0393(6) 0.1931(7) 0.2894(5) 0.0601(18) Uani 1 1 d . . . . .
H22A H -0.1008 0.1333 0.3278 0.090 Uiso 1 1 calc R . . . .
H22B H -0.0727 0.2731 0.2823 0.090 Uiso 1 1 calc R . . . .
H22C H -0.0223 0.1804 0.2261 0.090 Uiso 1 1 calc R . . . .
C23 C 0.2347(5) 0.2462(5) 0.1984(4) 0.0346(12) Uani 1 1 d . . . . .
H23A H 0.2201 0.1614 0.2018 0.042 Uiso 1 1 calc R . . . .
H23B H 0.3263 0.2598 0.1959 0.042 Uiso 1 1 calc R . . . .
C24 C 0.1858(6) 0.3246(6) 0.1066(4) 0.0425(14) Uani 1 1 d . . . . .
H24A H 0.2287 0.3051 0.0513 0.064 Uiso 1 1 calc R . . . .
H24B H 0.0955 0.3102 0.1078 0.064 Uiso 1 1 calc R . . . .
H24C H 0.2017 0.4087 0.1020 0.064 Uiso 1 1 calc R . . . .
C25 C 0.3608(7) 0.5166(8) 0.6640(5) 0.0268(14) Uani 0.5 1 d D U P A 1
H25 H 0.4180 0.5631 0.6859 0.032 Uiso 0.5 1 calc R . P A 1
C26 C 0.2419(5) 0.4845(7) 0.7247(5) 0.0291(13) Uani 0.5 1 d D U P A 1
C27 C 0.1420(6) 0.4270(7) 0.6997(4) 0.0329(14) Uani 0.5 1 d G U P A 1
H27 H 0.1487 0.4053 0.6416 0.039 Uiso 0.5 1 calc R . P A 1
C28 C 0.0323(5) 0.4014(7) 0.7599(5) 0.0385(16) Uani 0.5 1 d G U P A 1
H28 H -0.0360 0.3622 0.7428 0.046 Uiso 0.5 1 calc R . P A 1
C29 C 0.0224(5) 0.4333(8) 0.8450(5) 0.0430(15) Uani 0.5 1 d G U P A 1
H29 H -0.0526 0.4158 0.8861 0.052 Uiso 0.5 1 calc R . P A 1
C30 C 0.1223(7) 0.4908(8) 0.8699(4) 0.0416(14) Uani 0.5 1 d G U P A 1
H30 H 0.1156 0.5126 0.9281 0.050 Uiso 0.5 1 calc R . P A 1
C31 C 0.2321(6) 0.5164(7) 0.8098(5) 0.0357(14) Uani 0.5 1 d G U P A 1
H31 H 0.3004 0.5557 0.8269 0.043 Uiso 0.5 1 calc R . P A 1
C25' C 0.2977(6) 0.4416(8) 0.6209(5) 0.0274(14) Uani 0.5 1 d D U P A 2
H25' H 0.2612 0.3880 0.5918 0.033 Uiso 0.5 1 calc R . P A 2
C26' C 0.2283(5) 0.4619(7) 0.7087(4) 0.0304(13) Uani 0.5 1 d D U P A 2
C27' C 0.1030(5) 0.4263(7) 0.7289(5) 0.0360(14) Uani 0.5 1 d DG U P A 2
H27' H 0.0622 0.3938 0.6861 0.043 Uiso 0.5 1 calc R . P A 2
C28' C 0.0374(5) 0.4383(8) 0.8117(5) 0.0404(14) Uani 0.5 1 d G U P A 2
H28' H -0.0482 0.4139 0.8255 0.048 Uiso 0.5 1 calc R . P A 2
C29' C 0.0972(6) 0.4858(9) 0.8742(4) 0.0427(15) Uani 0.5 1 d G U P A 2
H29' H 0.0524 0.4940 0.9308 0.051 Uiso 0.5 1 calc R . P A 2
C30' C 0.2225(7) 0.5214(8) 0.8540(4) 0.0408(16) Uani 0.5 1 d G U P A 2
H30' H 0.2633 0.5539 0.8968 0.049 Uiso 0.5 1 calc R . P A 2
C31' C 0.2880(5) 0.5094(7) 0.7712(5) 0.0323(14) Uani 0.5 1 d DG U P A 2
H31' H 0.3737 0.5338 0.7574 0.039 Uiso 0.5 1 calc R . P A 2
C32 C 0.3643(8) 0.6680(5) 1.0215(5) 0.122(4) Uani 1 1 d D . . . .
H32 H 0.3403 0.5872 1.0516 0.147 Uiso 1 1 calc R . . . .
C33 C 0.2788(6) 0.7466(7) 0.9720(5) 0.120(4) Uani 1 1 d G . . . .
H33 H 0.1963 0.7194 0.9684 0.144 Uiso 1 1 calc R . . . .
C34 C 0.3140(7) 0.8650(6) 0.9280(4) 0.110(4) Uani 1 1 d G . . . .
H34 H 0.2555 0.9187 0.8942 0.132 Uiso 1 1 calc R . . . .
C35 C 0.4346(8) 0.9047(5) 0.9334(5) 0.108(4) Uani 1 1 d G . . . .
H35 H 0.4586 0.9856 0.9033 0.130 Uiso 1 1 calc R . . . .
C36 C 0.5201(6) 0.8262(8) 0.9828(6) 0.114(4) Uani 1 1 d G . . . .
H36 H 0.6026 0.8533 0.9865 0.137 Uiso 1 1 calc R . . . .
C37 C 0.4850(7) 0.7078(7) 1.0269(5) 0.115(4) Uani 1 1 d DG . . . .
H37 H 0.5434 0.6541 1.0607 0.138 Uiso 1 1 calc R . . . .
C38 C 1.0251(8) 0.9123(7) 0.0783(5) 0.069(2) Uani 1 1 d . . . . .
H38 H 1.0416 0.8515 0.1344 0.083 Uiso 1 1 calc R . . . .
C39 C 0.9483(6) 0.8880(6) 0.0174(4) 0.0514(16) Uani 1 1 d . . . . .
H39 H 0.9144 0.8097 0.0290 0.062 Uiso 1 1 calc R . . . .
C40 C 0.9191(8) 0.9757(7) -0.0607(5) 0.065(2) Uani 1 1 d . . . . .
H40 H 0.8616 0.9606 -0.1025 0.078 Uiso 1 1 calc R . . . .

loop_
_atom_site_aniso_label
_atom_site_aniso_U_11
_atom_site_aniso_U_22
_atom_site_aniso_U_33
_atom_site_aniso_U_23
_atom_site_aniso_U_13
_atom_site_aniso_U_12
La1 0.01778(15) 0.01045(16) 0.03248(17) -0.00232(11) -0.00743(11) 0.00144(10)
N1 0.0258(19) 0.0119(19) 0.0264(19) -0.0035(15) -0.0078(16) 0.0027(16)
N2 0.033(2) 0.029(2) 0.039(2) -0.016(2) -0.0004(19) -0.0070(19)
Si1 0.0198(6) 0.0119(6) 0.0356(7) -0.0041(5) -0.0108(5) 0.0029(5)
B1 0.023(2) 0.017(3) 0.031(3) -0.004(2) -0.012(2) 0.002(2)
C1 0.021(2) 0.017(2) 0.033(2) -0.0027(19) -0.0055(19) 0.0009(18)
C2 0.026(2) 0.011(2) 0.033(2) -0.0037(19) -0.011(2) 0.0026(18)
C3 0.032(3) 0.017(2) 0.042(3) -0.002(2) -0.010(2) 0.003(2)
C4 0.045(3) 0.029(3) 0.032(3) -0.005(2) -0.010(2) 0.010(2)
C5 0.053(3) 0.018(3) 0.046(3) -0.009(2) -0.027(3) 0.011(2)
C6 0.035(3) 0.012(2) 0.053(3) -0.006(2) -0.023(3) 0.006(2)
C7 0.029(2) 0.011(2) 0.044(3) -0.004(2) -0.017(2) 0.0045(19)
C8 0.020(2) 0.009(2) 0.050(3) -0.002(2) -0.008(2) 0.0008(18)
C9 0.021(2) 0.021(3) 0.056(3) 0.002(2) -0.010(2) -0.004(2)
C10 0.019(2) 0.029(3) 0.077(4) 0.003(3) 0.002(3) -0.004(2)
C11 0.036(3) 0.030(3) 0.044(3) 0.005(2) 0.008(2) 0.006(2)
C12 0.029(3) 0.023(3) 0.040(3) 0.004(2) -0.007(2) 0.001(2)
C13 0.023(2) 0.012(2) 0.036(3) 0.0033(19) -0.007(2) 0.0024(18)
C14 0.040(3) 0.022(3) 0.046(3) 0.004(2) -0.025(3) 0.002(2)
C15 0.027(3) 0.029(3) 0.064(4) -0.024(3) -0.007(3) 0.007(2)
C16 0.017(2) 0.019(2) 0.031(2) -0.0021(19) -0.0049(18) -0.0053(18)
C17 0.017(2) 0.023(3) 0.028(2) -0.0051(19) -0.0061(18) 0.0010(19)
C18 0.019(2) 0.016(2) 0.028(2) -0.0006(18) -0.0086(18) 0.0036(18)
C19 0.022(2) 0.017(2) 0.032(2) 0.0011(19) -0.0049(19) -0.0007(19)
C20 0.023(2) 0.022(2) 0.028(2) -0.006(2) -0.0027(19) 0.0033(19)
C21 0.055(4) 0.042(4) 0.062(4) -0.032(3) 0.001(3) -0.012(3)
C22 0.048(4) 0.052(4) 0.077(5) -0.013(4) -0.011(4) 0.001(3)
C23 0.041(3) 0.026(3) 0.041(3) -0.014(2) -0.008(2) 0.004(2)
C24 0.048(3) 0.044(4) 0.040(3) -0.017(3) -0.009(3) 0.010(3)
C25 0.024(3) 0.027(3) 0.026(3) -0.002(2) -0.006(2) 0.005(2)
C26 0.026(2) 0.029(2) 0.028(2) -0.001(2) -0.004(2) 0.010(2)
C27 0.028(2) 0.032(2) 0.032(3) 0.001(2) -0.002(2) 0.008(2)
C28 0.031(3) 0.037(3) 0.037(3) 0.006(3) 0.000(3) 0.010(3)
C29 0.039(3) 0.040(3) 0.038(3) 0.006(3) 0.006(3) 0.015(2)
C30 0.042(3) 0.039(3) 0.036(3) 0.001(2) 0.007(2) 0.015(2)
C31 0.036(2) 0.034(2) 0.032(3) -0.001(2) 0.003(2) 0.013(2)
C25' 0.025(3) 0.027(3) 0.026(3) 0.000(2) -0.006(2) 0.008(2)
C26' 0.028(2) 0.030(2) 0.029(2) 0.000(2) -0.002(2) 0.010(2)
C27' 0.032(3) 0.035(2) 0.033(3) 0.002(2) 0.001(2) 0.012(2)
C28' 0.037(2) 0.038(2) 0.036(3) 0.004(2) 0.005(2) 0.015(2)
C29' 0.042(3) 0.039(3) 0.038(3) 0.001(2) 0.006(2) 0.016(2)
C30' 0.043(3) 0.037(3) 0.035(3) -0.002(3) 0.005(3) 0.016(3)
C31' 0.033(3) 0.032(3) 0.029(3) -0.004(2) 0.000(2) 0.012(2)
C32 0.156(11) 0.097(8) 0.080(7) 0.033(6) -0.022(7) -0.015(8)
C33 0.180(13) 0.094(9) 0.080(7) -0.011(6) -0.026(8) -0.018(9)
C34 0.202(13) 0.067(7) 0.059(5) -0.018(5) 0.007(7) 0.023(7)
C35 0.141(10) 0.057(6) 0.113(8) -0.017(6) 0.048(8) 0.005(7)
C36 0.100(8) 0.108(9) 0.138(10) -0.056(8) 0.053(7) 0.002(7)
C37 0.141(11) 0.106(9) 0.081(7) -0.008(6) 0.023(7) 0.018(8)
C38 0.094(6) 0.051(4) 0.060(4) 0.000(3) -0.047(4) -0.006(4)
C39 0.061(4) 0.045(4) 0.052(4) -0.017(3) -0.018(3) -0.003(3)
C40 0.083(5) 0.060(5) 0.054(4) -0.012(3) -0.039(4) -0.007(4)

loop_
_atom_type_symbol
_atom_type_description
_atom_type_scat_dispersion_real
_atom_type_scat_dispersion_imag
_atom_type_scat_source
C C 0.0033 0.0016 'International Tables Vol C Tables 4.2.6.8 and 6.1.1.4'
H H 0.0000 0.0000 'International Tables Vol C Tables 4.2.6.8 and 6.1.1.4'
N N 0.0061 0.0033 'International Tables Vol C Tables 4.2.6.8 and 6.1.1.4'
Si Si 0.0817 0.0704 'International Tables Vol C Tables 4.2.6.8 and 6.1.1.4'
La La -0.2871 2.4523 'International Tables Vol C Tables 4.2.6.8 and 6.1.1.4'
B B 0.0013 0.0007 'International Tables Vol C Tables 4.2.6.8 and 6.1.1.4'

loop_
_geom_angle_atom_site_label_1
_geom_angle_atom_site_label_2
_geom_angle_atom_site_label_3
_geom_angle
_geom_angle_site_symmetry_1
_geom_angle_site_symmetry_3
N1 La1 N1 77.71(13) . 2_666
N1 La1 C1 87.11(13) . .
N1 La1 C1 82.93(12) 2_666 .
N1 La1 C2 87.43(13) 2_666 .
N1 La1 C2 117.27(13) . .
N1 La1 C7 116.25(13) 2_666 .
N1 La1 C7 128.22(13) . .
N1 La1 C8 103.09(14) . .
N1 La1 C8 131.43(12) 2_666 .
N1 La1 C13 108.99(12) 2_666 .
N1 La1 C13 80.24(13) . .
N1 La1 C16 103.82(13) . .
N1 La1 C16 137.08(12) 2_666 .
N1 La1 C17 81.97(13) . .
N1 La1 C17 115.71(12) 2_666 .
N1 La1 C18 87.98(12) 2_666 .
N1 La1 C18 81.91(13) . .
N1 La1 C19 79.52(12) 2_666 .
N1 La1 C19 106.64(13) . .
N1 La1 C25' 26.56(16) . .
N1 La1 C25' 104.26(18) 2_666 .
C1 La1 C7 49.83(13) . .
C1 La1 C8 49.07(13) . .
C1 La1 C13 29.28(13) . .
C1 La1 C16 139.69(13) . .
C1 La1 C17 155.48(14) . .
C1 La1 C18 167.04(13) . .
C1 La1 C19 154.67(14) . .
C2 La1 C1 30.27(14) . .
C2 La1 C7 29.87(13) . .
C2 La1 C8 48.30(13) . .
C2 La1 C13 47.97(14) . .
C2 La1 C16 125.78(13) . .
C2 La1 C17 153.54(13) . .
C2 La1 C18 158.72(14) . .
C2 La1 C19 130.09(14) . .
C7 La1 C8 29.00(15) . .
C7 La1 C13 48.01(14) . .
C7 La1 C16 96.66(13) . .
C7 La1 C17 124.06(13) . .
C7 La1 C18 143.13(13) . .
C7 La1 C19 124.51(14) . .
C8 La1 C13 29.06(13) . .
C8 La1 C16 90.63(13) . .
C8 La1 C17 112.39(13) . .
C8 La1 C18 140.57(13) . .
C8 La1 C19 141.27(13) . .
C13 La1 C16 113.56(12) . .
C17 La1 C13 126.50(13) . .
C17 La1 C16 27.78(13) . .
C17 La1 C19 49.73(13) . .
C18 La1 C13 151.95(14) . .
C18 La1 C16 50.83(12) . .
C18 La1 C17 28.65(12) . .
C18 La1 C19 28.70(14) . .
C19 La1 C13 170.30(12) . .
C19 La1 C16 58.64(12) . .
C25' La1 C1 90.7(2) . .
C25' La1 C2 118.7(2) . .
C25' La1 C7 114.6(2) . .
C25' La1 C8 85.8(2) . .
C25' La1 C13 71.9(2) . .
C25' La1 C16 84.12(18) . .
C25' La1 C17 70.0(2) . .
C25' La1 C18 82.5(2) . .
C25' La1 C19 111.2(2) . .
La1 N1 La1 102.29(13) . 2_666
C25 N1 La1 99.4(4) . 2_666
C25 N1 La1 158.0(4) . .
C25' N1 La1 165.9(4) . 2_666
C25' N1 La1 91.8(4) . .
B1 N2 C21 123.5(4) . .
B1 N2 C23 121.3(4) . .
C23 N2 C21 115.3(4) . .
C1 Si1 C14 108.2(2) . .
C1 Si1 C15 110.7(2) . .
C1 Si1 C18 117.1(2) . 2_666
C15 Si1 C14 105.8(3) . .
C15 Si1 C18 107.2(2) . 2_666
C18 Si1 C14 107.3(2) 2_666 .
N2 B1 La1 129.3(3) . .
N2 B1 C16 124.7(4) . .
N2 B1 C20 123.3(5) . .
C16 B1 La1 68.6(2) . .
C20 B1 La1 69.2(2) . .
C20 B1 C16 111.9(4) . .
Si1 C1 La1 127.5(2) . .
C2 C1 La1 73.9(2) . .
C2 C1 Si1 126.9(3) . .
C13 C1 La1 78.5(3) . .
C13 C1 Si1 125.0(4) . .
C13 C1 C2 105.4(4) . .
C1 C2 La1 75.8(3) . .
C3 C2 La1 110.2(3) . .
C3 C2 C1 132.1(4) . .
C3 C2 C7 118.3(4) . .
C7 C2 La1 76.3(3) . .
C7 C2 C1 109.4(4) . .
C2 C3 H3 120.3 . .
C4 C3 C2 119.3(5) . .
C4 C3 H3 120.3 . .
C3 C4 H4 119.0 . .
C3 C4 C5 122.0(5) . .
C5 C4 H4 119.0 . .
C4 C5 H5 120.1 . .
C6 C5 C4 119.7(5) . .
C6 C5 H5 120.1 . .
C5 C6 H6 119.7 . .
C5 C6 C7 120.7(5) . .
C7 C6 H6 119.7 . .
C2 C7 La1 73.8(3) . .
C6 C7 La1 115.4(3) . .
C6 C7 C2 119.7(5) . .
C6 C7 C8 132.8(4) . .
C8 C7 La1 77.1(3) . .
C8 C7 C2 107.4(4) . .
C7 C8 La1 73.9(3) . .
C7 C8 C13 108.5(4) . .
C9 C8 La1 117.1(3) . .
C9 C8 C7 132.0(5) . .
C9 C8 C13 119.5(5) . .
C13 C8 La1 76.9(2) . .
C8 C9 H9 120.0 . .
C10 C9 C8 119.9(5) . .
C10 C9 H9 120.0 . .
C9 C10 H10 119.5 . .
C9 C10 C11 121.1(5) . .
C11 C10 H10 119.5 . .
C10 C11 H11 119.6 . .
C12 C11 C10 120.8(5) . .
C12 C11 H11 119.6 . .
C11 C12 H12 120.0 . .
C11 C12 C13 119.9(5) . .
C13 C12 H12 120.0 . .
C1 C13 La1 72.2(3) . .
C8 C13 La1 74.1(3) . .
C8 C13 C1 109.2(4) . .
C12 C13 La1 117.8(3) . .
C12 C13 C1 132.0(4) . .
C12 C13 C8 118.7(4) . .
Si1 C14 H14A 109.5 . .
Si1 C14 H14B 109.5 . .
Si1 C14 H14C 109.5 . .
H14A C14 H14B 109.5 . .
H14A C14 H14C 109.5 . .
H14B C14 H14C 109.5 . .
Si1 C15 H15A 109.5 . .
Si1 C15 H15B 109.5 . .
Si1 C15 H15C 109.5 . .
H15A C15 H15B 109.5 . .
H15A C15 H15C 109.5 . .
H15B C15 H15C 109.5 . .
La1 C16 H16 114.4 . .
B1 C16 La1 82.3(3) . .
B1 C16 H16 119.5 . .
C17 C16 La1 74.2(2) . .
C17 C16 B1 121.1(4) . .
C17 C16 H16 119.5 . .
La1 C17 H17 118.0 . .
C16 C17 La1 78.0(3) . .
C16 C17 H17 118.0 . .
C16 C17 C18 124.1(4) . .
C18 C17 La1 75.2(2) . .
C18 C17 H17 118.0 . .
Si1 C18 La1 125.77(19) 2_666 .
C17 C18 La1 76.2(3) . .
C17 C18 Si1 122.0(4) . 2_666
C17 C18 C19 116.7(4) . .
C19 C18 La1 76.4(3) . .
C19 C18 Si1 120.4(3) . 2_666
La1 C19 H19 118.1 . .
C18 C19 La1 74.9(3) . .
C18 C19 H19 118.1 . .
C20 C19 La1 78.5(3) . .
C20 C19 C18 123.8(4) . .
C20 C19 H19 118.1 . .
La1 C20 H20 115.5 . .
B1 C20 La1 81.7(3) . .
B1 C20 H20 119.3 . .
C19 C20 La1 73.9(3) . .
C19 C20 B1 121.4(4) . .
C19 C20 H20 119.3 . .
N2 C21 H21A 108.9 . .
N2 C21 H21B 108.9 . .
H21A C21 H21B 107.7 . .
C22 C21 N2 113.5(6) . .
C22 C21 H21A 108.9 . .
C22 C21 H21B 108.9 . .
C21 C22 H22A 109.5 . .
C21 C22 H22B 109.5 . .
C21 C22 H22C 109.5 . .
H22A C22 H22B 109.5 . .
H22A C22 H22C 109.5 . .
H22B C22 H22C 109.5 . .
N2 C23 H23A 108.9 . .
N2 C23 H23B 108.9 . .
N2 C23 C24 113.2(5) . .
H23A C23 H23B 107.8 . .
C24 C23 H23A 108.9 . .
C24 C23 H23B 108.9 . .
C23 C24 H24A 109.5 . .
C23 C24 H24B 109.5 . .
C23 C24 H24C 109.5 . .
H24A C24 H24B 109.5 . .
H24A C24 H24C 109.5 . .
H24B C24 H24C 109.5 . .
La1 C25 H25 60.8 2_666 .
N1 C25 La1 54.5(3) . 2_666
N1 C25 H25 115.0 . .
N1 C25 C26 130.1(7) . .
C26 C25 La1 172.9(6) . 2_666
C26 C25 H25 115.0 . .
C27 C26 C25 123.3(5) . .
C27 C26 C31 120.0 . .
C31 C26 C25 116.7(5) . .
C26 C27 H27 120.0 . .
C28 C27 C26 120.0 . .
C28 C27 H27 120.0 . .
C27 C28 H28 120.0 . .
C29 C28 C27 120.0 . .
C29 C28 H28 120.0 . .
C28 C29 H29 120.0 . .
C28 C29 C30 120.0 . .
C30 C29 H29 120.0 . .
C29 C30 H30 120.0 . .
C31 C30 C29 120.0 . .
C31 C30 H30 120.0 . .
C26 C31 H31 120.0 . .
C30 C31 C26 120.0 . .
C30 C31 H31 120.0 . .
La1 C25' H25' 56.2 . .
N1 C25' La1 61.6(3) . .
N1 C25' H25' 117.8 . .
N1 C25' C26' 124.3(6) . .
C26' C25' La1 174.0(5) . .
C26' C25' H25' 117.8 . .
C27' C26' C25' 118.3(4) . .
C27' C26' C31' 120.0 . .
C31' C26' C25' 121.6(4) . .
C26' C27' H27' 120.0 . .
C28' C27' C26' 120.0 . .
C28' C27' H27' 120.0 . .
C27' C28' H28' 120.0 . .
C27' C28' C29' 120.0 . .
C29' C28' H28' 120.0 . .
C28' C29' H29' 120.0 . .
C30' C29' C28' 120.0 . .
C30' C29' H29' 120.0 . .
C29' C30' H30' 120.0 . .
C29' C30' C31' 120.0 . .
C31' C30' H30' 120.0 . .
C26' C31' H31' 120.0 . .
C30' C31' C26' 120.0 . .
C30' C31' H31' 120.0 . .
C33 C32 H32 120.0 . .
C33 C32 C37 120.0 . .
C37 C32 H32 120.0 . .
C32 C33 H33 120.0 . .
C32 C33 C34 120.0 . .
C34 C33 H33 120.0 . .
C33 C34 H34 120.0 . .
C35 C34 C33 120.0 . .
C35 C34 H34 120.0 . .
C34 C35 H35 120.0 . .
C34 C35 C36 120.0 . .
C36 C35 H35 120.0 . .
C35 C36 H36 120.0 . .
C35 C36 C37 120.0 . .
C37 C36 H36 120.0 . .
C32 C37 H37 120.0 . .
C36 C37 C32 120.0 . .
C36 C37 H37 120.0 . .
C39 C38 H38 119.4 . .
C39 C38 C40 121.3(6) . 2_775
C40 C38 H38 119.4 2_775 .
C38 C39 H39 120.0 . .
C38 C39 C40 119.9(6) . .
C40 C39 H39 120.0 . .
C38 C40 H40 120.7 2_775 .
C39 C40 C38 118.7(6) . 2_775
C39 C40 H40 120.7 . .

loop_
_geom_bond_atom_site_label_1
_geom_bond_atom_site_label_2
_geom_bond_distance
_geom_bond_site_symmetry_2
La1 N1 2.456(4) .
La1 N1 2.456(3) 2_666
La1 C1 2.816(5) .
La1 C2 2.790(5) .
La1 C7 2.822(5) .
La1 C8 2.862(4) .
La1 C13 2.899(4) .
La1 C16 2.931(4) .
La1 C17 2.883(4) .
La1 C18 2.871(4) .
La1 C19 2.891(5) .
La1 C25' 2.789(6) .
N1 La1 2.456(3) 2_666
N1 C25 1.326(7) .
N1 C25' 1.248(7) .
N2 B1 1.428(6) .
N2 C21 1.482(7) .
N2 C23 1.453(7) .
Si1 C1 1.864(5) .
Si1 C14 1.884(5) .
Si1 C15 1.876(5) .
Si1 C18 1.875(5) 2_666
B1 C16 1.533(7) .
B1 C20 1.533(7) .
C1 C2 1.464(7) .
C1 C13 1.447(6) .
C2 C3 1.402(7) .
C2 C7 1.447(6) .
C3 H3 0.9500 .
C3 C4 1.370(7) .
C4 H4 0.9500 .
C4 C5 1.413(8) .
C5 H5 0.9500 .
C5 C6 1.345(8) .
C6 H6 0.9500 .
C6 C7 1.400(7) .
C7 C8 1.424(7) .
C8 C9 1.418(7) .
C8 C13 1.446(7) .
C9 H9 0.9500 .
C9 C10 1.348(9) .
C10 H10 0.9500 .
C10 C11 1.412(9) .
C11 H11 0.9500 .
C11 C12 1.384(7) .
C12 H12 0.9500 .
C12 C13 1.398(7) .
C14 H14A 0.9800 .
C14 H14B 0.9800 .
C14 H14C 0.9800 .
C15 H15A 0.9800 .
C15 H15B 0.9800 .
C15 H15C 0.9800 .
C16 H16 0.9500 .
C16 C17 1.396(6) .
C17 H17 1.0000 .
C17 C18 1.424(6) .
C18 Si1 1.875(5) 2_666
C18 C19 1.428(7) .
C19 H19 1.0000 .
C19 C20 1.394(7) .
C20 H20 0.9500 .
C21 H21A 0.9900 .
C21 H21B 0.9900 .
C21 C22 1.460(9) .
C22 H22A 0.9800 .
C22 H22B 0.9800 .
C22 H22C 0.9800 .
C23 H23A 0.9900 .
C23 H23B 0.9900 .
C23 C24 1.527(8) .
C24 H24A 0.9800 .
C24 H24B 0.9800 .
C24 H24C 0.9800 .
C25 La1 2.976(7) 2_666
C25 H25 0.9500 .
C25 C26 1.477(7) .
C26 C27 1.3900 .
C26 C31 1.3900 .
C27 H27 0.9500 .
C27 C28 1.3900 .
C28 H28 0.9500 .
C28 C29 1.3900 .
C29 H29 0.9500 .
C29 C30 1.3900 .
C30 H30 0.9500 .
C30 C31 1.3900 .
C31 H31 0.9500 .
C25' H25' 0.9500 .
C25' C26' 1.506(6) .
C26' C27' 1.3900 .
C26' C31' 1.3900 .
C27' H27' 0.9500 .
C27' C28' 1.3900 .
C28' H28' 0.9500 .
C28' C29' 1.3900 .
C29' H29' 0.9500 .
C29' C30' 1.3900 .
C30' H30' 0.9500 .
C30' C31' 1.3900 .
C31' H31' 0.9500 .
C32 H32 0.9500 .
C32 C33 1.3900 .
C32 C37 1.3900 .
C33 H33 0.9500 .
C33 C34 1.3900 .
C34 H34 0.9500 .
C34 C35 1.3900 .
C35 H35 0.9500 .
C35 C36 1.3900 .
C36 H36 0.9500 .
C36 C37 1.3900 .
C37 H37 0.9500 .
C38 H38 0.9500 .
C38 C39 1.344(8) .
C38 C40 1.388(9) 2_775
C39 H39 0.9500 .
C39 C40 1.361(9) .
C40 C38 1.388(9) 2_775
C40 H40 0.9500 .

loop_
_geom_torsion_atom_site_label_1
_geom_torsion_atom_site_label_2
_geom_torsion_atom_site_label_3
_geom_torsion_atom_site_label_4
_geom_torsion
_geom_torsion_site_symmetry_1
_geom_torsion_site_symmetry_4
La1 N1 C25 La1 171.0(13) . 2_666
La1 N1 C25 C26 -16(2) . .
La1 N1 C25 C26 173.1(9) 2_666 .
La1 N1 C25' La1 177(2) 2_666 .
La1 N1 C25' C26' -3(3) 2_666 .
La1 N1 C25' C26' 179.9(8) . .
La1 B1 C16 C17 66.3(4) . .
La1 B1 C20 C19 -65.4(4) . .
La1 C1 C2 C3 104.6(5) . .
La1 C1 C2 C7 -69.6(3) . .
La1 C1 C13 C8 65.3(3) . .
La1 C1 C13 C12 -111.7(5) . .
La1 C2 C3 C4 -88.5(5) . .
La1 C2 C7 C6 110.4(4) . .
La1 C2 C7 C8 -70.4(3) . .
La1 C7 C8 C9 112.2(5) . .
La1 C7 C8 C13 -69.8(3) . .
La1 C8 C9 C10 -90.4(5) . .
La1 C8 C13 C1 -64.1(3) . .
La1 C8 C13 C12 113.4(4) . .
La1 C16 C17 C18 62.7(4) . .
La1 C17 C18 Si1 -123.8(3) . 2_666
La1 C17 C18 C19 66.7(4) . .
La1 C18 C19 C20 64.5(4) . .
La1 C19 C20 B1 69.4(4) . .
N1 C25 C26 C27 -6.5(13) . .
N1 C25 C26 C31 174.5(8) . .
N1 C25' C26' C27' 164.3(7) . .
N1 C25' C26' C31' -18.9(12) . .
N2 B1 C16 La1 123.8(5) . .
N2 B1 C16 C17 -169.9(5) . .
N2 B1 C20 La1 -124.1(5) . .
N2 B1 C20 C19 170.5(5) . .
Si1 C1 C2 La1 -125.1(4) . .
Si1 C1 C2 C3 -20.5(8) . .
Si1 C1 C2 C7 165.2(3) . .
Si1 C1 C13 La1 128.1(4) . .
Si1 C1 C13 C8 -166.6(3) . .
Si1 C1 C13 C12 16.3(8) . .
Si1 C18 C19 La1 123.8(3) 2_666 .
Si1 C18 C19 C20 -171.7(4) 2_666 .
B1 N2 C21 C22 106.7(6) . .
B1 N2 C23 C24 -78.3(6) . .
B1 C16 C17 La1 -70.6(4) . .
B1 C16 C17 C18 -7.9(7) . .
C1 C2 C3 C4 -177.4(5) . .
C1 C2 C7 La1 69.4(3) . .
C1 C2 C7 C6 179.8(4) . .
C1 C2 C7 C8 -1.1(5) . .
C2 C1 C13 La1 -69.5(3) . .
C2 C1 C13 C8 -4.2(5) . .
C2 C1 C13 C12 178.7(5) . .
C2 C3 C4 C5 -0.2(8) . .
C2 C7 C8 La1 68.2(3) . .
C2 C7 C8 C9 -179.6(5) . .
C2 C7 C8 C13 -1.6(5) . .
C3 C2 C7 La1 -105.8(4) . .
C3 C2 C7 C6 4.6(7) . .
C3 C2 C7 C8 -176.3(4) . .
C3 C4 C5 C6 3.2(8) . .
C4 C5 C6 C7 -2.1(8) . .
C5 C6 C7 La1 83.5(5) . .
C5 C6 C7 C2 -1.8(7) . .
C5 C6 C7 C8 179.4(5) . .
C6 C7 C8 La1 -112.8(5) . .
C6 C7 C8 C9 -0.6(9) . .
C6 C7 C8 C13 177.4(5) . .
C7 C2 C3 C4 -3.5(7) . .
C7 C8 C9 C10 177.2(5) . .
C7 C8 C13 La1 67.8(3) . .
C7 C8 C13 C1 3.7(5) . .
C7 C8 C13 C12 -178.8(4) . .
C8 C9 C10 C11 0.4(8) . .
C9 C8 C13 La1 -113.9(4) . .
C9 C8 C13 C1 -178.0(4) . .
C9 C8 C13 C12 -0.5(7) . .
C9 C10 C11 C12 0.9(9) . .
C10 C11 C12 C13 -2.1(8) . .
C11 C12 C13 La1 88.1(5) . .
C11 C12 C13 C1 178.6(5) . .
C11 C12 C13 C8 1.8(7) . .
C13 C1 C2 La1 72.9(3) . .
C13 C1 C2 C3 177.6(5) . .
C13 C1 C2 C7 3.3(5) . .
C13 C8 C9 C10 -0.6(7) . .
C14 Si1 C1 La1 141.0(3) . .
C14 Si1 C1 C2 -121.0(4) . .
C14 Si1 C1 C13 37.6(5) . .
C15 Si1 C1 La1 -103.5(3) . .
C15 Si1 C1 C2 -5.5(5) . .
C15 Si1 C1 C13 153.1(4) . .
C16 B1 C20 La1 55.0(3) . .
C16 B1 C20 C19 -10.4(6) . .
C16 C17 C18 La1 -64.0(4) . .
C16 C17 C18 Si1 172.2(4) . 2_666
C16 C17 C18 C19 2.7(7) . .
C17 C18 C19 La1 -66.6(3) . .
C17 C18 C19 C20 -2.1(7) . .
C18 Si1 C1 La1 19.8(4) 2_666 .
C18 Si1 C1 C2 117.8(4) 2_666 .
C18 Si1 C1 C13 -83.6(4) 2_666 .
C18 C19 C20 La1 -62.8(4) . .
C18 C19 C20 B1 6.6(7) . .
C20 B1 C16 La1 -55.3(4) . .
C20 B1 C16 C17 11.0(6) . .
C21 N2 B1 La1 86.0(6) . .
C21 N2 B1 C16 -3.6(8) . .
C21 N2 B1 C20 175.4(5) . .
C21 N2 C23 C24 101.2(6) . .
C23 N2 B1 La1 -94.5(5) . .
C23 N2 B1 C16 175.9(5) . .
C23 N2 B1 C20 -5.1(8) . .
C23 N2 C21 C22 -72.8(7) . .
C25 N1 C25' La1 -176.0(5) . .
C25 N1 C25' C26' 3.9(8) . .
C25 C26 C27 C28 -179.0(8) . .
C25 C26 C31 C30 179.0(8) . .
C26 C27 C28 C29 0.0 . .
C27 C26 C31 C30 0.0 . .
C27 C28 C29 C30 0.0 . .
C28 C29 C30 C31 0.0 . .
C29 C30 C31 C26 0.0 . .
C31 C26 C27 C28 0.0 . .
C25' N1 C25 La1 -178.2(5) . 2_666
C25' N1 C25 C26 -5.1(9) . .
C25' C26' C27' C28' 176.9(8) . .
C25' C26' C31' C30' -176.8(8) . .
C26' C27' C28' C29' 0.0 . .
C27' C26' C31' C30' 0.0 . .
C27' C28' C29' C30' 0.0 . .
C28' C29' C30' C31' 0.0 . .
C29' C30' C31' C26' 0.0 . .
C31' C26' C27' C28' 0.0 . .
C32 C33 C34 C35 0.0 . .
C33 C32 C37 C36 0.0 . .
C33 C34 C35 C36 0.0 . .
C34 C35 C36 C37 0.0 . .
C35 C36 C37 C32 0.0 . .
C37 C32 C33 C34 0.0 . .
C38 C39 C40 C38 3.2(14) . 2_775
C40 C38 C39 C40 -3.2(15) 2_775 .
